data_4036506
loop_
_publ_author_name
'Mazzanti, Andrea'
'Chiarucci, Michel'
'Prati, Luca'
'Bentley, Keith W.'
'Wolf, Christian'

_publ_contact_author
;
Prof. Dr. Andrea Mazzanti
University of Bologna
Department of Industrial Chemistry "Toso Montanari"
Viale Risorgimento 4
40136 Bologna
Italy
;
_publ_section_title
;
 Computational and DNMR Analysis of the Conformational Isomers and
 Stereodynamics of Secondary 2,2'-Bisanilides.
;
_journal_issue 1
_journal_name_full 'The Journal of organic chemistry'
_journal_page_first 89
_journal_page_last 99
_journal_paper_doi 10.1021/acs.joc.5b02330
_journal_volume 81
_journal_year 2016
_chemical_formula_sum 'C18 H20 N2 O2'
_chemical_formula_weight 296.36
_chemical_name_systematic
;
 N,N'-([1,1'-biphenyl]-2,2'-diyl)-bis(N-methylacetamide)
;
_space_group_IT_number 19
_space_group_name_Hall 'P 2ac 2ab'
_space_group_name_H-M_alt 'P 21 21 21'
_symmetry_cell_setting orthorhombic
_symmetry_space_group_name_H-M 'P 21 21 21'
_atom_sites_solution_hydrogens geom
_atom_sites_solution_primary direct
_atom_sites_solution_secondary difmap
_audit_creation_date 07/20/2015
_audit_creation_method SHELXL-97
_audit_update_record 10/07/2015
_cell_angle_alpha 90.00
_cell_angle_beta 90.00
_cell_angle_gamma 90.00
_cell_formula_units_Z 4
_cell_length_a 6.7926(5)
_cell_length_b 14.0221(9)
_cell_length_c 16.7829(11)
_cell_measurement_reflns_used 384
_cell_measurement_temperature 296(2)
_cell_volume 1598.51(19)
_computing_structure_refinement 'SHELXL-97 (Sheldrick, 2008)'
_computing_structure_solution 'SHELXS-97 (Sheldrick, 2008)'
_diffrn_ambient_temperature 296(2)
_diffrn_measured_fraction_theta_full 0.970
_diffrn_measured_fraction_theta_max 0.973
_diffrn_measurement_device_type 'CCD area detector'
_diffrn_measurement_method 'phi and omega scans'
_diffrn_radiation_monochromator graphite
_diffrn_radiation_source 'fine-focus sealed tube'
_diffrn_radiation_type MoK\a
_diffrn_radiation_wavelength 0.71073
_diffrn_reflns_av_R_equivalents 0.0346
_diffrn_reflns_av_sigmaI/netI 0.0250
_diffrn_reflns_limit_h_max 8
_diffrn_reflns_limit_h_min -8
_diffrn_reflns_limit_k_max 17
_diffrn_reflns_limit_k_min -17
_diffrn_reflns_limit_l_max 20
_diffrn_reflns_limit_l_min -20
_diffrn_reflns_number 15057
_diffrn_reflns_theta_full 25.00
_diffrn_reflns_theta_max 26.00
_diffrn_reflns_theta_min 1.89
_exptl_absorpt_coefficient_mu 0.081
_exptl_absorpt_correction_T_max 0.9683
_exptl_absorpt_correction_T_min 0.9606
_exptl_absorpt_correction_type empirical
_exptl_absorpt_process_details 'Bruker SADABS'
_exptl_crystal_colour colorless
_exptl_crystal_density_diffrn 1.231
_exptl_crystal_density_method 'not measured'
_exptl_crystal_description brick
_exptl_crystal_F_000 632
_exptl_crystal_size_max 0.50
_exptl_crystal_size_mid 0.40
_exptl_crystal_size_min 0.40
_refine_diff_density_max 0.193
_refine_diff_density_min -0.168
_refine_diff_density_rms 0.038
_refine_ls_extinction_coef 0.008(2)
_refine_ls_extinction_expression Fc^*^=kFc[1+0.001xFc^2^\l^3^/sin(2\q)]^-1/4^
_refine_ls_extinction_method SHELXL
_refine_ls_goodness_of_fit_ref 1.091
_refine_ls_hydrogen_treatment mixed
_refine_ls_matrix_type full
_refine_ls_number_parameters 204
_refine_ls_number_reflns 3052
_refine_ls_number_restraints 0
_refine_ls_restrained_S_all 1.091
_refine_ls_R_factor_all 0.0509
_refine_ls_R_factor_gt 0.0427
_refine_ls_shift/su_max 0.000
_refine_ls_shift/su_mean 0.000
_refine_ls_structure_factor_coef Fsqd
_refine_ls_weighting_details 'calc w=1/[\s^2^(Fo^2^)+(0.0768P)^2^+0.2166P] where P=(Fo^2^+2Fc^2^)/3'
_refine_ls_weighting_scheme calc
_refine_ls_wR_factor_gt 0.1242
_refine_ls_wR_factor_ref 0.1388
_reflns_number_gt 2667
_reflns_number_total 3052
_reflns_threshold_expression >2sigma(I)
_cod_data_source_file jo5b02330_si_005.cif
_cod_data_source_block p212121
_cod_database_code 4036506

loop_
_symmetry_equiv_pos_as_xyz
'x, y, z'
'-x+1/2, -y, z+1/2'
'-x, y+1/2, -z+1/2'
'x+1/2, -y+1/2, -z'

loop_
_atom_site_label
_atom_site_type_symbol
_atom_site_fract_x
_atom_site_fract_y
_atom_site_fract_z
_atom_site_U_iso_or_equiv
_atom_site_adp_type
_atom_site_occupancy
_atom_site_symmetry_multiplicity
_atom_site_calc_flag
_atom_site_refinement_flags
C1 C 0.8881(3) -0.02593(13) 0.54955(10) 0.0425(4) Uani 1 1 d .
C2 C 0.8770(3) -0.10535(13) 0.59964(11) 0.0433(4) Uani 1 1 d .
C3 C 0.9989(3) -0.18365(14) 0.58636(13) 0.0555(5) Uani 1 1 d .
H3 H 0.9903 -0.2366 0.6195 0.067 Uiso 1 1 calc R
C4 C 1.1315(4) -0.18320(18) 0.52463(14) 0.0652(7) Uani 1 1 d .
H4 H 1.2126 -0.2358 0.5166 0.078 Uiso 1 1 calc R
C5 C 1.1457(4) -0.1065(2) 0.47486(14) 0.0671(7) Uani 1 1 d .
H5 H 1.2366 -0.1064 0.4334 0.080 Uiso 1 1 calc R
C6 C 1.0229(3) -0.02882(17) 0.48674(12) 0.0562(5) Uani 1 1 d .
H6 H 1.0306 0.0227 0.4520 0.067 Uiso 1 1 calc R
C7 C 0.7549(3) 0.05796(12) 0.55608(10) 0.0410(4) Uani 1 1 d .
C8 C 0.7591(3) 0.12356(13) 0.61804(11) 0.0418(4) Uani 1 1 d .
C9 C 0.6339(3) 0.20191(13) 0.61671(13) 0.0508(5) Uani 1 1 d .
H9 H 0.6394 0.2464 0.6577 0.061 Uiso 1 1 calc R
C10 C 0.5023(3) 0.21440(15) 0.55556(14) 0.0592(6) Uani 1 1 d .
H10 H 0.4180 0.2667 0.5557 0.071 Uiso 1 1 calc R
C11 C 0.4950(4) 0.14961(17) 0.49410(14) 0.0632(6) Uani 1 1 d .
H11 H 0.4052 0.1576 0.4528 0.076 Uiso 1 1 calc R
C12 C 0.6214(4) 0.07285(16) 0.49405(12) 0.0561(5) Uani 1 1 d .
H12 H 0.6178 0.0300 0.4518 0.067 Uiso 1 1 calc R
C13 C 0.7828(4) -0.12566(17) 0.73943(15) 0.0639(6) Uani 1 1 d .
C14 C 0.9932(5) -0.11847(19) 0.76317(13) 0.0704(7) Uani 1 1 d .
H14A H 1.0503 -0.1811 0.7647 0.106 Uiso 1 1 calc R
H14B H 1.0024 -0.0897 0.8149 0.106 Uiso 1 1 calc R
H14C H 1.0628 -0.0800 0.7252 0.106 Uiso 1 1 calc R
C15 C 0.5277(4) -0.1191(2) 0.63790(18) 0.0721(7) Uani 1 1 d .
H15A H 0.4447 -0.0857 0.6748 0.108 Uiso 1 1 calc R
H15B H 0.4928 -0.1854 0.6373 0.108 Uiso 1 1 calc R
H15C H 0.5107 -0.0928 0.5855 0.108 Uiso 1 1 calc R
C16 C 0.8510(4) 0.11181(16) 0.75887(13) 0.0622(6) Uani 1 1 d .
C17 C 0.6375(5) 0.1008(2) 0.78070(15) 0.0747(8) Uani 1 1 d .
H17A H 0.5772 0.1626 0.7842 0.112 Uiso 1 1 calc R
H17B H 0.6271 0.0691 0.8312 0.112 Uiso 1 1 calc R
H17C H 0.5717 0.0637 0.7406 0.112 Uiso 1 1 calc R
C18 C 1.1091(3) 0.12609(18) 0.65876(16) 0.0650(6) Uani 1 1 d .
H18A H 1.1876 0.0817 0.6885 0.098 Uiso 1 1 calc R
H18B H 1.1507 0.1899 0.6707 0.098 Uiso 1 1 calc R
H18C H 1.1248 0.1141 0.6028 0.098 Uiso 1 1 calc R
N1 N 0.9005(2) 0.11459(12) 0.68080(10) 0.0485(4) Uani 1 1 d .
N2 N 0.7336(3) -0.10891(12) 0.66224(11) 0.0523(4) Uani 1 1 d .
O1 O 0.9807(4) 0.11508(15) 0.80999(11) 0.0909(7) Uani 1 1 d .
O2 O 0.6557(4) -0.14312(17) 0.78862(13) 0.0977(7) Uani 1 1 d .

loop_
_atom_site_aniso_label
_atom_site_aniso_U_11
_atom_site_aniso_U_22
_atom_site_aniso_U_33
_atom_site_aniso_U_23
_atom_site_aniso_U_13
_atom_site_aniso_U_12
C1 0.0414(9) 0.0459(9) 0.0403(9) -0.0065(7) -0.0031(8) 0.0040(8)
C2 0.0418(10) 0.0405(9) 0.0475(9) -0.0082(7) -0.0079(8) 0.0006(8)
C3 0.0576(12) 0.0445(9) 0.0645(12) -0.0135(9) -0.0175(11) 0.0090(10)
C4 0.0554(13) 0.0697(14) 0.0704(14) -0.0327(12) -0.0143(11) 0.0223(12)
C5 0.0549(13) 0.0901(18) 0.0562(12) -0.0255(13) 0.0041(10) 0.0127(13)
C6 0.0558(12) 0.0687(13) 0.0442(10) -0.0060(9) 0.0056(9) 0.0058(11)
C7 0.0399(9) 0.0433(9) 0.0397(9) 0.0062(7) 0.0049(7) 0.0019(8)
C8 0.0385(9) 0.0387(8) 0.0483(10) 0.0046(7) 0.0067(8) -0.0010(8)
C9 0.0522(11) 0.0390(9) 0.0613(11) 0.0043(8) 0.0122(10) 0.0021(9)
C10 0.0492(11) 0.0522(11) 0.0760(14) 0.0212(10) 0.0116(11) 0.0115(10)
C11 0.0580(13) 0.0726(14) 0.0591(12) 0.0236(11) -0.0013(11) 0.0157(12)
C12 0.0592(13) 0.0662(12) 0.0429(10) 0.0074(9) -0.0020(10) 0.0113(11)
C13 0.0777(16) 0.0473(11) 0.0668(13) 0.0172(10) 0.0100(12) 0.0077(11)
C14 0.0946(18) 0.0647(14) 0.0519(12) 0.0047(11) -0.0129(13) 0.0153(15)
C15 0.0472(12) 0.0666(14) 0.1026(19) 0.0041(14) 0.0040(12) -0.0061(12)
C16 0.0892(18) 0.0429(10) 0.0544(12) -0.0093(9) -0.0052(12) 0.0080(11)
C17 0.095(2) 0.0721(16) 0.0567(13) 0.0016(11) 0.0254(14) 0.0129(15)
C18 0.0482(12) 0.0612(12) 0.0857(16) -0.0123(12) -0.0061(11) -0.0028(11)
N1 0.0461(9) 0.0447(8) 0.0546(9) -0.0070(7) -0.0019(7) -0.0006(8)
N2 0.0509(10) 0.0423(8) 0.0638(10) 0.0062(7) 0.0009(8) 0.0003(8)
O1 0.1241(18) 0.0808(12) 0.0677(10) -0.0197(9) -0.0351(12) 0.0064(13)
O2 0.1087(17) 0.0982(15) 0.0861(13) 0.0376(11) 0.0358(13) 0.0052(13)

loop_
_atom_type_symbol
_atom_type_description
_atom_type_scat_dispersion_real
_atom_type_scat_dispersion_imag
_atom_type_scat_source
C C 0.0033 0.0016 'International Tables Vol C Tables 4.2.6.8 and 6.1.1.4'
H H 0.0000 0.0000 'International Tables Vol C Tables 4.2.6.8 and 6.1.1.4'
N N 0.0061 0.0033 'International Tables Vol C Tables 4.2.6.8 and 6.1.1.4'
O O 0.0106 0.0060 'International Tables Vol C Tables 4.2.6.8 and 6.1.1.4'

loop_
_geom_angle_atom_site_label_1
_geom_angle_atom_site_label_2
_geom_angle_atom_site_label_3
_geom_angle
C6 C1 C2 117.78(18)
C6 C1 C7 118.50(17)
C2 C1 C7 123.57(16)
C3 C2 C1 119.99(18)
C3 C2 N2 119.59(17)
C1 C2 N2 120.34(16)
C4 C3 C2 120.5(2)
C4 C3 H3 119.8
C2 C3 H3 119.8
C5 C4 C3 120.8(2)
C5 C4 H4 119.6
C3 C4 H4 119.6
C4 C5 C6 119.2(2)
C4 C5 H5 120.4
C6 C5 H5 120.4
C5 C6 C1 121.7(2)
C5 C6 H6 119.1
C1 C6 H6 119.1
C8 C7 C12 118.21(17)
C8 C7 C1 124.49(16)
C12 C7 C1 117.27(16)
C7 C8 C9 119.94(18)
C7 C8 N1 120.47(16)
C9 C8 N1 119.47(17)
C10 C9 C8 120.78(19)
C10 C9 H9 119.6
C8 C9 H9 119.6
C9 C10 C11 120.00(19)
C9 C10 H10 120.0
C11 C10 H10 120.0
C10 C11 C12 119.6(2)
C10 C11 H11 120.2
C12 C11 H11 120.2
C11 C12 C7 121.4(2)
C11 C12 H12 119.3
C7 C12 H12 119.3
O2 C13 N2 120.4(3)
O2 C13 C14 120.8(2)
N2 C13 C14 118.7(2)
C13 C14 H14A 109.5
C13 C14 H14B 109.5
H14A C14 H14B 109.5
C13 C14 H14C 109.5
H14A C14 H14C 109.5
H14B C14 H14C 109.5
N2 C15 H15A 109.5
N2 C15 H15B 109.5
H15A C15 H15B 109.5
N2 C15 H15C 109.5
H15A C15 H15C 109.5
H15B C15 H15C 109.5
O1 C16 N1 119.7(3)
O1 C16 C17 121.6(2)
N1 C16 C17 118.6(2)
C16 C17 H17A 109.5
C16 C17 H17B 109.5
H17A C17 H17B 109.5
C16 C17 H17C 109.5
H17A C17 H17C 109.5
H17B C17 H17C 109.5
N1 C18 H18A 109.5
N1 C18 H18B 109.5
H18A C18 H18B 109.5
N1 C18 H18C 109.5
H18A C18 H18C 109.5
H18B C18 H18C 109.5
C16 N1 C8 123.28(19)
C16 N1 C18 119.0(2)
C8 N1 C18 116.80(17)
C13 N2 C2 122.51(19)
C13 N2 C15 119.0(2)
C2 N2 C15 116.62(18)

loop_
_geom_bond_atom_site_label_1
_geom_bond_atom_site_label_2
_geom_bond_distance
C1 C6 1.397(3)
C1 C2 1.397(3)
C1 C7 1.488(3)
C2 C3 1.393(3)
C2 N2 1.434(3)
C3 C4 1.373(3)
C3 H3 0.9300
C4 C5 1.365(4)
C4 H4 0.9300
C5 C6 1.386(3)
C5 H5 0.9300
C6 H6 0.9300
C7 C8 1.389(3)
C7 C12 1.396(3)
C8 C9 1.389(3)
C8 N1 1.431(2)
C9 C10 1.373(3)
C9 H9 0.9300
C10 C11 1.375(3)
C10 H10 0.9300
C11 C12 1.377(3)
C11 H11 0.9300
C12 H12 0.9300
C13 O2 1.219(3)
C13 N2 1.358(3)
C13 C14 1.487(4)
C14 H14A 0.9600
C14 H14B 0.9600
C14 H14C 0.9600
C15 N2 1.464(3)
C15 H15A 0.9600
C15 H15B 0.9600
C15 H15C 0.9600
C16 O1 1.231(3)
C16 N1 1.353(3)
C16 C17 1.504(4)
C17 H17A 0.9600
C17 H17B 0.9600
C17 H17C 0.9600
C18 N1 1.473(3)
C18 H18A 0.9600
C18 H18B 0.9600
C18 H18C 0.9600

loop_
_geom_torsion_atom_site_label_1
_geom_torsion_atom_site_label_2
_geom_torsion_atom_site_label_3
_geom_torsion_atom_site_label_4
_geom_torsion
C6 C1 C2 C3 0.4(3)
C7 C1 C2 C3 175.86(17)
C6 C1 C2 N2 -176.33(17)
C7 C1 C2 N2 -0.8(3)
C1 C2 C3 C4 0.5(3)
N2 C2 C3 C4 177.26(18)
C2 C3 C4 C5 -0.4(3)
C3 C4 C5 C6 -0.6(3)
C4 C5 C6 C1 1.5(3)
C2 C1 C6 C5 -1.4(3)
C7 C1 C6 C5 -177.15(19)
C6 C1 C7 C8 -114.5(2)
C2 C1 C7 C8 70.0(2)
C6 C1 C7 C12 63.3(2)
C2 C1 C7 C12 -112.2(2)
C12 C7 C8 C9 -0.6(3)
C1 C7 C8 C9 177.15(17)
C12 C7 C8 N1 -176.51(18)
C1 C7 C8 N1 1.3(3)
C7 C8 C9 C10 1.5(3)
N1 C8 C9 C10 177.38(18)
C8 C9 C10 C11 -0.9(3)
C9 C10 C11 C12 -0.5(3)
C10 C11 C12 C7 1.4(3)
C8 C7 C12 C11 -0.8(3)
C1 C7 C12 C11 -178.7(2)
O1 C16 N1 C8 -171.7(2)
C17 C16 N1 C8 10.7(3)
O1 C16 N1 C18 -2.9(3)
C17 C16 N1 C18 179.5(2)
C7 C8 N1 C16 -125.9(2)
C9 C8 N1 C16 58.2(2)
C7 C8 N1 C18 65.1(2)
C9 C8 N1 C18 -110.8(2)
O2 C13 N2 C2 -168.3(2)
C14 C13 N2 C2 14.1(3)
O2 C13 N2 C15 -4.5(4)
C14 C13 N2 C15 177.9(2)
C3 C2 N2 C13 57.4(3)
C1 C2 N2 C13 -125.9(2)
C3 C2 N2 C15 -106.8(2)
C1 C2 N2 C15 69.9(2)

loop_
_cod_changelog_entry_id
_cod_changelog_entry_author
_cod_changelog_entry_date
_cod_changelog_entry_text
1 'Vaitkus, Antanas' 2022-06-28T18:10:00+03:00
;
 Removed the '_chemical_name_common' data item that had an uninformative value.
;
